data_7044722
loop_
_publ_author_name
'Baitalik, Sujoy'
'Mardanya, Sourav'
'Mondal, Debiprasad'

_publ_section_title
;
 Bimetallic Ru(II) and Os(II) complexes based on pyrene-bisimidazole
 spacer: synthesis, photophysics, electrochemistry and multisignalling DNA
 binding studies in the near infrared region
;
_journal_name_full 'Dalton Transactions'
_journal_paper_doi 10.1039/C7DT03355A
_journal_year 2017
_chemical_formula_sum 'C75 H56 Cl4 N14 O16 Ru2'
_chemical_formula_weight 1753.28
_chemical_name_systematic
; 
 ? 
;
_space_group_IT_number 2
_symmetry_cell_setting triclinic
_symmetry_space_group_name_Hall '-P 1'
_symmetry_space_group_name_H-M 'P -1'
_atom_sites_solution_hydrogens geom
_atom_sites_solution_primary direct
_atom_sites_solution_secondary difmap
_audit_creation_method SHELXL-97
_audit_update_record
;
2016-12-14 deposited with the CCDC.
2017-11-09 downloaded from the CCDC.
;
_cell_angle_alpha 75.740(3)
_cell_angle_beta 77.216(4)
_cell_angle_gamma 80.547(3)
_cell_formula_units_Z 2
_cell_length_a 12.2111(5)
_cell_length_b 18.6407(6)
_cell_length_c 18.8598(8)
_cell_measurement_reflns_used 496
_cell_measurement_temperature 293(2)
_cell_measurement_theta_max 25.00
_cell_measurement_theta_min 2.25
_cell_volume 4030.1(3)
_computing_cell_refinement 'Bruker SAINT'
_computing_data_collection 'Bruker APEX2'
_computing_data_reduction 'Bruker SAINT'
_computing_molecular_graphics 'Bruker SHELXTL'
_computing_publication_material 'Bruker SHELXTL'
_computing_structure_refinement 'SHELXL-97 (Sheldrick, 2008)'
_computing_structure_solution 'SHELXS-97 (Sheldrick, 2008)'
_diffrn_ambient_temperature 293(2)
_diffrn_measured_fraction_theta_full 0.990
_diffrn_measured_fraction_theta_max 0.990
_diffrn_measurement_device_type 'Bruker APEX-II CCD'
_diffrn_measurement_method '\f and \w scans'
_diffrn_radiation_monochromator graphite
_diffrn_radiation_source 'fine-focus sealed tube'
_diffrn_radiation_type MoK\a
_diffrn_radiation_wavelength 0.71073
_diffrn_reflns_av_R_equivalents 0.0331
_diffrn_reflns_av_sigmaI/netI 0.0685
_diffrn_reflns_limit_h_max 14
_diffrn_reflns_limit_h_min -14
_diffrn_reflns_limit_k_max 20
_diffrn_reflns_limit_k_min -22
_diffrn_reflns_limit_l_max 22
_diffrn_reflns_limit_l_min -16
_diffrn_reflns_number 20541
_diffrn_reflns_theta_full 25.00
_diffrn_reflns_theta_max 25.00
_diffrn_reflns_theta_min 1.72
_exptl_absorpt_coefficient_mu 0.580
_exptl_absorpt_correction_T_max 0.9103
_exptl_absorpt_correction_T_min 0.8452
_exptl_absorpt_correction_type multi-scan
_exptl_absorpt_process_details 'SADABS (Sheldrick, 1997)'
_exptl_crystal_colour red
_exptl_crystal_density_diffrn 1.445
_exptl_crystal_density_method 'not measured'
_exptl_crystal_description rectanguler
_exptl_crystal_F_000 1776
_exptl_crystal_size_max 0.49
_exptl_crystal_size_mid 0.45
_exptl_crystal_size_min 0.40
_platon_squeeze_details
;
;
_refine_diff_density_max 1.846
_refine_diff_density_min -1.533
_refine_diff_density_rms 0.114
_refine_ls_extinction_method none
_refine_ls_goodness_of_fit_ref 1.003
_refine_ls_hydrogen_treatment mixed
_refine_ls_matrix_type full
_refine_ls_number_parameters 1001
_refine_ls_number_reflns 14064
_refine_ls_number_restraints 0
_refine_ls_restrained_S_all 1.003
_refine_ls_R_factor_all 0.0847
_refine_ls_R_factor_gt 0.0656
_refine_ls_shift/su_max 0.001
_refine_ls_shift/su_mean 0.000
_refine_ls_structure_factor_coef Fsqd
_refine_ls_weighting_details 'calc w=1/[\s^2^(Fo^2^)+(0.0109P)^2^+25.5830P] where P=(Fo^2^+2Fc^2^)/3'
_refine_ls_weighting_scheme calc
_refine_ls_wR_factor_gt 0.1339
_refine_ls_wR_factor_ref 0.1423
_reflns_number_gt 10530
_reflns_number_total 14064
_reflns_threshold_expression >2sigma(I)
_cod_data_source_file c7dt03355a2.cif
_cod_data_source_block Pyrene_tetraone_py2al_RuD
_cod_depositor_comments
;
The following automatic conversions were performed:

'_symmetry_cell_setting' value 'Triclinic' changed to 'triclinic'
according to
/home/data/users/saulius/crontab/automatic-downloads/rss-feeds/RSC/lib/dictionaries/cif_core.dic
dictionary named 'cif_core.dic' version 2.4.2 from 2011-04-26.

Automatic conversion script
Id: cif_fix_values 4973 2017-02-22 13:04:09Z antanas 
;
_cod_original_sg_symbol_H-M 'P-1   '
_cod_database_code 7044722

loop_
_symmetry_equiv_pos_as_xyz
'x, y, z'
'-x, -y, -z'

loop_
_atom_site_label
_atom_site_type_symbol
_atom_site_fract_x
_atom_site_fract_y
_atom_site_fract_z
_atom_site_U_iso_or_equiv
_atom_site_adp_type
_atom_site_occupancy
_atom_site_symmetry_multiplicity
_atom_site_calc_flag
_atom_site_refinement_flags
Ru2 Ru 0.94709(4) 1.14503(2) 0.69784(3) 0.02691(12) Uani 1 1 d .
Ru1 Ru 0.68253(4) 0.62248(2) 0.77480(2) 0.02588(12) Uani 1 1 d .
Cl4 Cl 0.27988(13) 0.72531(8) 0.88865(8) 0.0349(3) Uani 1 1 d .
Cl1 Cl 0.12336(16) 0.47156(9) 0.65700(11) 0.0512(4) Uani 1 1 d .
Cl3 Cl 0.20068(18) 0.84164(10) 0.56629(10) 0.0574(5) Uani 1 1 d .
Cl2 Cl 0.4855(2) 0.69120(15) 0.21572(17) 0.0953(10) Uani 1 1 d .
N10 N 0.7387(4) 0.5141(2) 0.8159(3) 0.0314(11) Uani 1 1 d .
N9 N 0.6241(4) 0.6152(3) 0.8865(3) 0.0297(11) Uani 1 1 d .
N7 N 0.7603(4) 0.6253(2) 0.6651(3) 0.0312(11) Uani 1 1 d .
N5 N 0.6533(3) 1.1575(2) 0.6161(2) 0.0207(9) Uani 1 1 d .
H5N H 0.6069 1.1891 0.5924 0.025 Uiso 1 1 calc R
N11 N 1.0442(4) 1.1408(2) 0.5949(3) 0.0319(11) Uani 1 1 d .
N3 N 0.4590(3) 0.7917(2) 0.6799(2) 0.0163(8) Uani 1 1 d .
H3N H 0.3997 0.7987 0.6604 0.020 Uiso 1 1 calc R
N4 N 0.7990(4) 1.1124(2) 0.6744(2) 0.0276(10) Uani 1 1 d .
N13 N 0.8663(4) 1.1429(2) 0.8062(3) 0.0317(11) Uani 1 1 d .
N2 N 0.6003(4) 0.7322(2) 0.7379(2) 0.0229(10) Uani 1 1 d .
O16 O 0.3338(4) 0.6501(2) 0.8911(2) 0.0511(12) Uani 1 1 d .
N8 N 0.8399(4) 0.6474(3) 0.7745(3) 0.0331(11) Uani 1 1 d .
O9 O 0.1890(5) 0.9145(3) 0.5205(4) 0.089(2) Uani 1 1 d .
N12 N 1.0839(4) 1.1922(2) 0.7036(3) 0.0315(11) Uani 1 1 d .
N1 N 0.5292(4) 0.5992(2) 0.7597(3) 0.0305(11) Uani 1 1 d .
N6 N 0.8672(4) 1.2483(2) 0.6493(2) 0.0277(10) Uani 1 1 d .
N14 N 1.0243(4) 1.0454(2) 0.7518(3) 0.0304(11) Uani 1 1 d .
O5 O 0.4210(6) 0.6677(4) 0.1812(5) 0.114(3) Uani 1 1 d .
O10 O 0.1577(4) 0.7900(3) 0.5379(3) 0.0576(13) Uani 1 1 d .
O7 O 0.4484(5) 0.7471(3) 0.2535(3) 0.0780(17) Uani 1 1 d .
C43 C 0.6485(5) 0.5469(3) 0.9312(3) 0.0306(13) Uani 1 1 d .
C10 C 0.7658(5) 0.8230(3) 0.7776(4) 0.0379(15) Uani 1 1 d .
H10 H 0.7711 0.7726 0.8002 0.045 Uiso 1 1 calc R
C8 C 0.6079(4) 0.8098(3) 0.7195(3) 0.0237(11) Uani 1 1 d .
C22 C 0.6725(4) 0.9318(3) 0.7009(3) 0.0238(11) Uani 1 1 d .
C9 C 0.6847(5) 0.8530(3) 0.7338(3) 0.0254(12) Uani 1 1 d .
C6 C 0.5093(5) 0.7270(3) 0.7139(3) 0.0259(12) Uani 1 1 d .
O3 O 0.1772(7) 0.5103(5) 0.5903(4) 0.137(3) Uani 1 1 d .
C29 C 0.7177(6) 0.6050(3) 0.6140(3) 0.0402(15) Uani 1 1 d .
H29 H 0.6456 0.5901 0.6272 0.048 Uiso 1 1 calc R
C5 C 0.4634(5) 0.6574(3) 0.7247(3) 0.0272(12) Uani 1 1 d .
O1 O 0.0597(6) 0.4209(4) 0.6513(4) 0.106(2) Uani 1 1 d .
C34 C 0.9072(5) 0.6652(3) 0.7066(3) 0.0349(14) Uani 1 1 d .
C16 C 0.5699(5) 1.0421(3) 0.6283(3) 0.0317(13) Uani 1 1 d .
C44 C 0.7095(5) 0.4896(3) 0.8913(3) 0.0377(14) Uani 1 1 d .
C33 C 0.8648(5) 0.6488(3) 0.6448(3) 0.0365(14) Uani 1 1 d .
C21 C 0.5833(5) 0.9645(3) 0.6600(3) 0.0271(12) Uani 1 1 d .
C15 C 0.6509(5) 1.0819(3) 0.6401(3) 0.0318(13) Uani 1 1 d .
C39 C 0.5729(5) 0.6709(3) 0.9183(3) 0.0333(13) Uani 1 1 d .
H39 H 0.5554 0.7171 0.8880 0.040 Uiso 1 1 calc R
C53 C 1.1433(5) 1.1751(3) 0.5784(3) 0.0331(13) Uani 1 1 d .
O15 O 0.2918(10) 0.7494(4) 0.9471(5) 0.174(5) Uani 1 1 d .
C48 C 0.8013(6) 0.4659(4) 0.7763(4) 0.0498(18) Uani 1 1 d .
H48 H 0.8208 0.4819 0.7249 0.060 Uiso 1 1 calc R
C54 C 1.1651(5) 1.2031(3) 0.6407(3) 0.0333(13) Uani 1 1 d .
C23 C 0.7436(5) 1.1712(3) 0.6376(3) 0.0320(13) Uani 1 1 d .
O6 O 0.5985(5) 0.6648(3) 0.2049(4) 0.094(2) Uani 1 1 d .
C11 C 0.8383(6) 0.8672(3) 0.7879(4) 0.0524(19) Uani 1 1 d .
H11 H 0.8913 0.8465 0.8181 0.063 Uiso 1 1 calc R
C64 C 0.9916(6) 1.0293(3) 0.8278(3) 0.0386(15) Uani 1 1 d .
C28 C 0.9011(5) 1.3158(3) 0.6384(3) 0.0331(13) Uani 1 1 d .
H28 H 0.9634 1.3195 0.6575 0.040 Uiso 1 1 calc R
C14 C 0.7378(5) 1.0534(3) 0.6773(3) 0.0276(12) Uani 1 1 d .
C13 C 0.7516(5) 0.9752(3) 0.7116(3) 0.0273(12) Uani 1 1 d .
C20 C 0.5044(5) 0.9214(3) 0.6506(3) 0.0299(13) Uani 1 1 d .
C58 C 1.0993(6) 1.2140(3) 0.7630(4) 0.0435(16) Uani 1 1 d .
H58 H 1.0458 1.2056 0.8068 0.052 Uiso 1 1 calc R
C41 C 0.5684(6) 0.5953(4) 1.0399(3) 0.0474(17) Uani 1 1 d .
H41 H 0.5501 0.5891 1.0914 0.057 Uiso 1 1 calc R
C7 C 0.5228(5) 0.8443(3) 0.6832(3) 0.0274(12) Uani 1 1 d .
C12 C 0.8328(6) 0.9422(3) 0.7537(4) 0.0442(17) Uani 1 1 d .
H12 H 0.8849 0.9707 0.7591 0.053 Uiso 1 1 calc R
C68 C 1.1022(5) 0.9968(3) 0.7211(4) 0.0390(15) Uani 1 1 d .
H68 H 1.1265 1.0073 0.6697 0.047 Uiso 1 1 calc R
C42 C 0.6204(6) 0.5358(4) 1.0082(3) 0.0426(16) Uani 1 1 d .
H42 H 0.6364 0.4891 1.0381 0.051 Uiso 1 1 calc R
C1 C 0.4917(5) 0.5313(3) 0.7753(3) 0.0368(14) Uani 1 1 d .
H1 H 0.5351 0.4898 0.7979 0.044 Uiso 1 1 calc R
C19 C 0.4189(5) 0.9537(3) 0.6109(3) 0.0369(14) Uani 1 1 d .
H19 H 0.3680 0.9245 0.6051 0.044 Uiso 1 1 calc R
C55 C 1.2604(6) 1.2371(3) 0.6355(4) 0.0463(17) Uani 1 1 d .
H55 H 1.3149 1.2439 0.5921 0.056 Uiso 1 1 calc R
O2 O 0.2098(6) 0.4349(3) 0.7002(5) 0.111(3) Uani 1 1 d .
C38 C 0.8814(5) 0.6501(3) 0.8348(4) 0.0383(15) Uani 1 1 d .
H38 H 0.8390 0.6346 0.8820 0.046 Uiso 1 1 calc R
C63 C 0.9018(6) 1.0831(3) 0.8580(3) 0.0406(15) Uani 1 1 d .
C45 C 0.7402(7) 0.4167(4) 0.9247(4) 0.055(2) Uani 1 1 d .
H45 H 0.7169 0.3998 0.9757 0.066 Uiso 1 1 calc R
C27 C 0.8475(6) 1.3796(3) 0.6003(4) 0.0434(16) Uani 1 1 d .
H27 H 0.8735 1.4252 0.5943 0.052 Uiso 1 1 calc R
C4 C 0.3645(5) 0.6512(3) 0.7055(3) 0.0328(13) Uani 1 1 d .
H4 H 0.3232 0.6927 0.6811 0.039 Uiso 1 1 calc R
C35 C 1.0091(6) 0.6928(4) 0.6973(4) 0.0533(19) Uani 1 1 d .
H35 H 1.0516 0.7076 0.6499 0.064 Uiso 1 1 calc R
O11 O 0.3196(7) 0.8211(4) 0.5617(5) 0.132(3) Uani 1 1 d .
C59 C 0.7839(6) 1.1924(4) 0.8298(4) 0.0450(16) Uani 1 1 d .
H59 H 0.7590 1.2329 0.7948 0.054 Uiso 1 1 calc R
C2 C 0.3908(6) 0.5217(3) 0.7585(4) 0.0428(16) Uani 1 1 d .
H2 H 0.3664 0.4747 0.7711 0.051 Uiso 1 1 calc R
O14 O 0.3294(11) 0.7723(4) 0.8299(5) 0.239(8) Uani 1 1 d .
C3 C 0.3272(6) 0.5820(4) 0.7233(3) 0.0424(16) Uani 1 1 d .
H3A H 0.2596 0.5763 0.7115 0.051 Uiso 1 1 calc R
C52 C 1.2146(6) 1.1809(3) 0.5096(4) 0.0433(16) Uani 1 1 d .
H52 H 1.2784 1.2058 0.4985 0.052 Uiso 1 1 calc R
C25 C 0.7176(6) 1.3072(3) 0.5816(4) 0.0427(16) Uani 1 1 d .
H25 H 0.6559 1.3027 0.5624 0.051 Uiso 1 1 calc R
C40 C 0.5442(5) 0.6630(4) 0.9950(3) 0.0415(15) Uani 1 1 d .
H40 H 0.5089 0.7034 1.0156 0.050 Uiso 1 1 calc R
C51 C 1.1881(6) 1.1484(4) 0.4574(4) 0.0508(18) Uani 1 1 d .
H51 H 1.2346 1.1516 0.4107 0.061 Uiso 1 1 calc R
C65 C 1.0367(7) 0.9646(4) 0.8728(4) 0.0532(18) Uani 1 1 d .
H65 H 1.0142 0.9548 0.9243 0.064 Uiso 1 1 calc R
C61 C 0.7683(7) 1.1284(4) 0.9559(4) 0.066(2) Uani 1 1 d .
H61 H 0.7354 1.1241 1.0060 0.080 Uiso 1 1 calc R
C17 C 0.4840(5) 1.0738(3) 0.5887(4) 0.0408(15) Uani 1 1 d .
H17 H 0.4764 1.1247 0.5682 0.049 Uiso 1 1 calc R
C49 C 1.0250(6) 1.1108(4) 0.5429(4) 0.0439(16) Uani 1 1 d .
H49 H 0.9600 1.0873 0.5531 0.053 Uiso 1 1 calc R
C67 C 1.1479(6) 0.9316(3) 0.7627(4) 0.0461(16) Uani 1 1 d .
H67 H 1.2005 0.8984 0.7396 0.055 Uiso 1 1 calc R
C24 C 0.7743(5) 1.2457(3) 0.6216(3) 0.0312(13) Uani 1 1 d .
C36 C 1.0465(6) 0.6982(4) 0.7587(5) 0.058(2) Uani 1 1 d .
H36 H 1.1142 0.7175 0.7533 0.070 Uiso 1 1 calc R
C56 C 1.2710(7) 1.2605(4) 0.6974(4) 0.0530(19) Uani 1 1 d .
H56 H 1.3329 1.2846 0.6952 0.064 Uiso 1 1 calc R
O4 O 0.0626(7) 0.5228(4) 0.6976(5) 0.118(3) Uani 1 1 d .
C30 C 0.7772(7) 0.6054(4) 0.5429(4) 0.0507(18) Uani 1 1 d .
H30 H 0.7455 0.5907 0.5090 0.061 Uiso 1 1 calc R
C37 C 0.9842(5) 0.6750(3) 0.8285(4) 0.0447(16) Uani 1 1 d .
H37 H 1.0107 0.6761 0.8707 0.054 Uiso 1 1 calc R
C47 C 0.8380(7) 0.3937(4) 0.8085(4) 0.061(2) Uani 1 1 d .
H47 H 0.8846 0.3624 0.7798 0.074 Uiso 1 1 calc R
C66 C 1.1146(7) 0.9167(4) 0.8386(4) 0.0528(18) Uani 1 1 d .
H66 H 1.1457 0.8732 0.8672 0.063 Uiso 1 1 calc R
C26 C 0.7558(6) 1.3759(3) 0.5711(4) 0.0475(17) Uani 1 1 d .
H26 H 0.7197 1.4188 0.5446 0.057 Uiso 1 1 calc R
C31 C 0.8830(7) 0.6275(4) 0.5225(4) 0.0540(19) Uani 1 1 d .
H31 H 0.9249 0.6270 0.4750 0.065 Uiso 1 1 calc R
C18 C 0.4098(6) 1.0295(3) 0.5799(4) 0.0447(16) Uani 1 1 d .
H18 H 0.3530 1.0508 0.5528 0.054 Uiso 1 1 calc R
C32 C 0.9273(6) 0.6509(4) 0.5736(4) 0.0512(18) Uani 1 1 d .
H32 H 0.9981 0.6677 0.5602 0.061 Uiso 1 1 calc R
C46 C 0.8047(8) 0.3692(4) 0.8829(4) 0.068(2) Uani 1 1 d .
H46 H 0.8258 0.3201 0.9055 0.081 Uiso 1 1 calc R
C50 C 1.0955(6) 1.1123(4) 0.4740(4) 0.0473(17) Uani 1 1 d .
H50 H 1.0793 1.0888 0.4400 0.057 Uiso 1 1 calc R
C60 C 0.7333(7) 1.1870(4) 0.9037(4) 0.058(2) Uani 1 1 d .
H60 H 0.6758 1.2230 0.9177 0.069 Uiso 1 1 calc R
C57 C 1.1933(6) 1.2491(4) 0.7612(4) 0.0504(18) Uani 1 1 d .
H57 H 1.2019 1.2643 0.8029 0.061 Uiso 1 1 calc R
C70 C 0.4090(10) 0.9543(6) 0.8414(6) 0.089(3) Uani 1 1 d .
H70 H 0.3719 0.9152 0.8396 0.107 Uiso 1 1 calc R
C62 C 0.8542(7) 1.0745(4) 0.9335(4) 0.057(2) Uani 1 1 d .
H62 H 0.8792 1.0339 0.9683 0.068 Uiso 1 1 calc R
O12 O 0.1476(11) 0.8405(5) 0.6378(4) 0.200(6) Uani 1 1 d .
O13 O 0.1727(7) 0.7294(4) 0.8941(10) 0.245(8) Uani 1 1 d .
C69 C 0.4891(14) 0.9431(9) 0.8840(7) 0.126(6) Uani 1 1 d .
C73 C 0.5240(12) 1.0624(9) 0.8460(8) 0.116(5) Uani 1 1 d .
H73 H 0.5611 1.1026 0.8449 0.140 Uiso 1 1 calc R
C71 C 0.3831(11) 1.0286(6) 0.7991(6) 0.113(5) Uani 1 1 d .
H71 H 0.3268 1.0391 0.7708 0.136 Uiso 1 1 calc R
C72 C 0.4408(13) 1.0807(8) 0.8016(8) 0.123(4) Uani 1 1 d .
H72 H 0.4270 1.1291 0.7745 0.148 Uiso 1 1 calc R
C74 C 0.5635(18) 0.9937(13) 0.8931(11) 0.219(14) Uani 1 1 d .
H74 H 0.6200 0.9840 0.9212 0.263 Uiso 1 1 calc R
C75 C 0.5199(14) 0.8799(11) 0.9227(11) 0.204(9) Uani 1 1 d .
H75A H 0.5140 0.8837 0.9733 0.306 Uiso 1 1 calc R
H75B H 0.5969 0.8638 0.9027 0.306 Uiso 1 1 calc R
H75C H 0.4722 0.8443 0.9214 0.306 Uiso 1 1 calc R
O8 O 0.4351(15) 0.6191(7) 0.2866(8) 0.281(9) Uani 1 1 d .

loop_
_atom_site_aniso_label
_atom_site_aniso_U_11
_atom_site_aniso_U_22
_atom_site_aniso_U_33
_atom_site_aniso_U_23
_atom_site_aniso_U_13
_atom_site_aniso_U_12
Ru2 0.0326(3) 0.0233(2) 0.0270(3) -0.00595(19) -0.0081(2) -0.00525(19)
Ru1 0.0296(3) 0.0220(2) 0.0242(2) -0.00053(18) -0.00472(19) -0.00512(18)
Cl4 0.0435(9) 0.0282(7) 0.0307(8) -0.0051(6) -0.0069(6) 0.0001(6)
Cl1 0.0563(11) 0.0341(8) 0.0670(12) -0.0100(8) -0.0162(9) -0.0118(8)
Cl3 0.0768(14) 0.0589(11) 0.0444(10) -0.0002(8) -0.0247(9) -0.0295(10)
Cl2 0.0671(15) 0.113(2) 0.147(2) -0.101(2) -0.0592(16) 0.0369(13)
N10 0.045(3) 0.018(2) 0.027(3) 0.001(2) -0.007(2) -0.002(2)
N9 0.030(3) 0.031(3) 0.028(3) -0.007(2) -0.003(2) -0.009(2)
N7 0.036(3) 0.023(2) 0.030(3) -0.004(2) -0.004(2) 0.005(2)
N5 0.025(2) 0.0099(19) 0.028(2) 0.0072(17) -0.0178(19) -0.0040(17)
N11 0.042(3) 0.025(2) 0.030(3) -0.006(2) -0.010(2) -0.003(2)
N3 0.013(2) 0.014(2) 0.023(2) 0.0037(17) -0.0106(17) -0.0062(16)
N4 0.034(3) 0.020(2) 0.030(3) -0.003(2) -0.008(2) -0.0068(19)
N13 0.038(3) 0.025(2) 0.032(3) -0.007(2) -0.010(2) 0.002(2)
N2 0.024(2) 0.014(2) 0.028(2) 0.0031(18) -0.0048(19) -0.0083(17)
O16 0.079(4) 0.024(2) 0.042(3) -0.004(2) -0.006(2) 0.004(2)
N8 0.031(3) 0.030(3) 0.031(3) 0.003(2) -0.005(2) -0.001(2)
O9 0.092(5) 0.058(4) 0.119(5) 0.016(3) -0.055(4) -0.020(3)
N12 0.039(3) 0.024(2) 0.037(3) -0.009(2) -0.014(2) -0.006(2)
N1 0.034(3) 0.029(3) 0.027(3) 0.000(2) -0.003(2) -0.013(2)
N6 0.032(3) 0.023(2) 0.025(2) -0.0009(19) -0.002(2) -0.008(2)
N14 0.029(3) 0.025(2) 0.039(3) -0.010(2) -0.002(2) -0.009(2)
O5 0.084(5) 0.128(6) 0.169(8) -0.093(6) -0.062(5) 0.024(4)
O10 0.071(4) 0.061(3) 0.047(3) -0.014(2) -0.010(3) -0.023(3)
O7 0.091(4) 0.077(4) 0.073(4) -0.042(3) 0.001(3) -0.014(3)
C43 0.034(3) 0.029(3) 0.026(3) 0.001(2) -0.006(2) -0.008(2)
C10 0.043(4) 0.021(3) 0.052(4) 0.001(3) -0.024(3) -0.004(3)
C8 0.024(3) 0.025(3) 0.021(3) 0.000(2) -0.004(2) -0.008(2)
C22 0.025(3) 0.025(3) 0.019(3) -0.005(2) -0.001(2) -0.003(2)
C9 0.028(3) 0.025(3) 0.023(3) -0.004(2) -0.004(2) -0.004(2)
C6 0.029(3) 0.027(3) 0.019(3) 0.002(2) -0.002(2) -0.009(2)
O3 0.146(7) 0.165(8) 0.088(5) 0.023(5) 0.004(5) -0.094(6)
C29 0.049(4) 0.037(3) 0.032(3) -0.007(3) -0.005(3) -0.001(3)
C5 0.030(3) 0.027(3) 0.024(3) -0.002(2) -0.005(2) -0.007(2)
O1 0.136(6) 0.094(5) 0.113(6) -0.010(4) -0.045(5) -0.069(5)
C34 0.031(3) 0.028(3) 0.040(4) -0.003(3) -0.001(3) -0.003(2)
C16 0.033(3) 0.027(3) 0.036(3) 0.000(3) -0.012(3) -0.006(2)
C44 0.045(4) 0.028(3) 0.036(4) 0.002(3) -0.008(3) -0.004(3)
C33 0.042(4) 0.022(3) 0.035(3) 0.002(3) 0.001(3) 0.002(3)
C21 0.030(3) 0.025(3) 0.024(3) 0.002(2) -0.005(2) -0.006(2)
C15 0.034(3) 0.027(3) 0.031(3) 0.003(2) -0.005(3) -0.010(2)
C39 0.039(4) 0.029(3) 0.031(3) -0.006(3) -0.009(3) -0.002(3)
C53 0.033(3) 0.028(3) 0.032(3) 0.001(3) -0.006(3) 0.003(2)
O15 0.327(13) 0.081(5) 0.161(8) -0.087(5) -0.165(9) 0.099(7)
C48 0.077(5) 0.036(4) 0.035(4) -0.012(3) -0.011(3) 0.003(3)
C54 0.030(3) 0.029(3) 0.039(4) 0.001(3) -0.012(3) -0.002(2)
C23 0.035(3) 0.029(3) 0.032(3) 0.000(3) -0.009(3) -0.009(2)
O6 0.064(4) 0.065(4) 0.171(7) -0.048(4) -0.040(4) -0.002(3)
C11 0.059(5) 0.032(3) 0.076(5) 0.003(3) -0.049(4) -0.007(3)
C64 0.051(4) 0.029(3) 0.036(4) -0.001(3) -0.015(3) -0.007(3)
C28 0.038(3) 0.029(3) 0.032(3) -0.006(3) -0.004(3) -0.006(3)
C14 0.030(3) 0.023(3) 0.030(3) -0.002(2) -0.007(2) -0.006(2)
C13 0.029(3) 0.022(3) 0.032(3) -0.005(2) -0.007(2) -0.005(2)
C20 0.029(3) 0.029(3) 0.031(3) -0.001(2) -0.008(2) -0.008(2)
C58 0.062(5) 0.033(3) 0.041(4) -0.006(3) -0.023(3) -0.007(3)
C41 0.060(5) 0.055(4) 0.019(3) -0.001(3) 0.001(3) -0.003(3)
C7 0.032(3) 0.023(3) 0.028(3) -0.005(2) -0.003(2) -0.008(2)
C12 0.054(4) 0.027(3) 0.062(4) -0.003(3) -0.037(4) -0.010(3)
C68 0.042(4) 0.036(3) 0.039(4) -0.010(3) -0.004(3) -0.007(3)
C42 0.055(4) 0.040(4) 0.028(3) 0.002(3) -0.009(3) -0.005(3)
C1 0.055(4) 0.025(3) 0.030(3) 0.000(2) -0.006(3) -0.015(3)
C19 0.031(3) 0.032(3) 0.049(4) -0.001(3) -0.018(3) -0.007(3)
C55 0.041(4) 0.037(4) 0.056(4) 0.006(3) -0.016(3) -0.009(3)
O2 0.112(6) 0.054(4) 0.186(8) -0.001(4) -0.095(6) -0.010(4)
C38 0.040(4) 0.025(3) 0.043(4) 0.008(3) -0.014(3) -0.001(3)
C63 0.052(4) 0.035(3) 0.033(3) -0.009(3) -0.007(3) -0.001(3)
C45 0.086(6) 0.035(4) 0.036(4) 0.002(3) -0.006(4) -0.003(4)
C27 0.054(4) 0.029(3) 0.047(4) -0.004(3) -0.008(3) -0.014(3)
C4 0.036(3) 0.037(3) 0.027(3) -0.005(3) -0.009(3) -0.009(3)
C35 0.041(4) 0.054(4) 0.059(5) -0.010(4) 0.005(4) -0.014(3)
O11 0.108(6) 0.101(5) 0.222(10) -0.037(6) -0.121(7) 0.011(4)
C59 0.049(4) 0.043(4) 0.038(4) -0.006(3) -0.005(3) -0.001(3)
C2 0.055(4) 0.032(3) 0.048(4) -0.007(3) -0.016(3) -0.016(3)
O14 0.388(16) 0.045(4) 0.126(7) 0.036(4) 0.150(9) 0.071(6)
C3 0.048(4) 0.045(4) 0.041(4) -0.009(3) -0.012(3) -0.021(3)
C52 0.041(4) 0.032(3) 0.049(4) 0.001(3) -0.006(3) 0.001(3)
C25 0.044(4) 0.034(3) 0.049(4) 0.002(3) -0.018(3) -0.007(3)
C40 0.045(4) 0.042(4) 0.035(4) -0.013(3) -0.003(3) 0.004(3)
C51 0.060(5) 0.052(4) 0.030(4) -0.005(3) -0.001(3) 0.007(4)
C65 0.075(5) 0.040(4) 0.042(4) -0.005(3) -0.014(4) -0.002(4)
C61 0.088(6) 0.061(5) 0.032(4) -0.008(4) 0.012(4) 0.007(4)
C17 0.042(4) 0.026(3) 0.054(4) 0.004(3) -0.022(3) -0.006(3)
C49 0.048(4) 0.046(4) 0.044(4) -0.016(3) -0.010(3) -0.009(3)
C67 0.049(4) 0.032(3) 0.057(5) -0.010(3) -0.020(3) 0.007(3)
C24 0.035(3) 0.027(3) 0.030(3) 0.000(2) -0.007(3) -0.006(2)
C36 0.029(4) 0.059(5) 0.084(6) -0.016(4) -0.006(4) -0.007(3)
C56 0.063(5) 0.039(4) 0.066(5) -0.005(4) -0.030(4) -0.017(3)
O4 0.128(6) 0.101(5) 0.151(7) -0.074(5) -0.059(6) 0.030(5)
C30 0.075(5) 0.046(4) 0.027(4) -0.005(3) -0.008(3) -0.001(4)
C37 0.037(4) 0.039(4) 0.060(5) -0.007(3) -0.018(3) -0.004(3)
C47 0.094(6) 0.037(4) 0.046(4) -0.017(3) -0.002(4) 0.007(4)
C66 0.076(5) 0.033(4) 0.051(4) -0.012(3) -0.019(4) 0.001(3)
C26 0.052(4) 0.026(3) 0.060(5) 0.010(3) -0.020(4) -0.009(3)
C31 0.070(5) 0.049(4) 0.028(4) -0.004(3) 0.008(3) 0.005(4)
C18 0.047(4) 0.037(3) 0.053(4) 0.004(3) -0.027(3) -0.009(3)
C32 0.045(4) 0.049(4) 0.045(4) -0.004(3) 0.011(3) 0.000(3)
C46 0.114(7) 0.029(4) 0.046(5) 0.001(3) -0.008(5) 0.007(4)
C50 0.046(4) 0.067(5) 0.030(4) -0.014(3) -0.009(3) -0.003(4)
C60 0.067(5) 0.055(4) 0.039(4) -0.007(4) 0.002(4) 0.007(4)
C57 0.066(5) 0.038(4) 0.057(5) -0.007(3) -0.033(4) -0.012(3)
C70 0.096(8) 0.084(7) 0.073(7) -0.025(6) 0.027(6) -0.019(6)
C62 0.082(6) 0.043(4) 0.035(4) -0.002(3) -0.007(4) 0.004(4)
O12 0.387(16) 0.200(9) 0.052(4) -0.054(5) 0.046(7) -0.224(11)
O13 0.086(6) 0.076(5) 0.63(3) -0.118(10) -0.156(11) 0.022(4)
C69 0.118(12) 0.121(11) 0.075(9) 0.008(8) 0.041(8) 0.039(10)
C73 0.100(10) 0.153(13) 0.102(11) -0.062(10) 0.040(8) -0.061(10)
C71 0.151(11) 0.079(7) 0.103(8) -0.040(7) 0.052(8) -0.064(8)
C72 0.154(13) 0.104(10) 0.104(10) -0.033(8) 0.003(9) -0.018(9)
C74 0.26(2) 0.25(2) 0.165(18) -0.136(18) 0.140(17) -0.19(2)
C75 0.140(15) 0.23(2) 0.24(2) -0.132(19) 0.007(14) 0.049(15)
O8 0.38(2) 0.145(11) 0.233(15) -0.019(10) 0.063(15) 0.025(12)

loop_
_atom_type_symbol
_atom_type_description
_atom_type_scat_dispersion_real
_atom_type_scat_dispersion_imag
_atom_type_scat_source
C C 0.0033 0.0016 'International Tables Vol C Tables 4.2.6.8 and 6.1.1.4'
H H 0.0000 0.0000 'International Tables Vol C Tables 4.2.6.8 and 6.1.1.4'
Cl Cl 0.1484 0.1585 'International Tables Vol C Tables 4.2.6.8 and 6.1.1.4'
N N 0.0061 0.0033 'International Tables Vol C Tables 4.2.6.8 and 6.1.1.4'
O O 0.0106 0.0060 'International Tables Vol C Tables 4.2.6.8 and 6.1.1.4'
Ru Ru -1.2594 0.8363 'International Tables Vol C Tables 4.2.6.8 and 6.1.1.4'

loop_
_geom_angle_atom_site_label_1
_geom_angle_atom_site_label_2
_geom_angle_atom_site_label_3
_geom_angle
N12 Ru2 N11 79.85(19)
N12 Ru2 N13 96.01(19)
N11 Ru2 N13 173.17(19)
N12 Ru2 N14 86.63(18)
N11 Ru2 N14 94.78(18)
N13 Ru2 N14 79.47(18)
N12 Ru2 N6 92.12(18)
N11 Ru2 N6 88.25(18)
N13 Ru2 N6 97.38(18)
N14 Ru2 N6 176.46(18)
N12 Ru2 N4 169.38(18)
N11 Ru2 N4 94.86(18)
N13 Ru2 N4 90.08(18)
N14 Ru2 N4 103.08(17)
N6 Ru2 N4 78.44(17)
N10 Ru1 N9 79.48(18)
N10 Ru1 N8 87.12(19)
N9 Ru1 N8 95.54(19)
N10 Ru1 N7 96.54(18)
N9 Ru1 N7 173.19(19)
N8 Ru1 N7 78.66(19)
N10 Ru1 N1 94.88(19)
N9 Ru1 N1 92.11(18)
N8 Ru1 N1 172.33(19)
N7 Ru1 N1 93.74(19)
N10 Ru1 N2 172.08(18)
N9 Ru1 N2 96.79(18)
N8 Ru1 N2 100.25(17)
N7 Ru1 N2 87.82(17)
N1 Ru1 N2 78.20(17)
O13 Cl4 O14 113.7(9)
O13 Cl4 O15 104.3(8)
O14 Cl4 O15 104.7(8)
O13 Cl4 O16 111.8(4)
O14 Cl4 O16 111.1(4)
O15 Cl4 O16 110.8(4)
O1 Cl1 O3 114.8(5)
O1 Cl1 O4 112.9(5)
O3 Cl1 O4 108.0(6)
O1 Cl1 O2 110.0(4)
O3 Cl1 O2 107.3(5)
O4 Cl1 O2 103.0(5)
O12 Cl3 O9 111.5(6)
O12 Cl3 O10 109.8(4)
O9 Cl3 O10 110.8(3)
O12 Cl3 O11 111.0(7)
O9 Cl3 O11 105.5(4)
O10 Cl3 O11 108.2(4)
O5 Cl2 O7 122.7(4)
O5 Cl2 O6 117.7(4)
O7 Cl2 O6 119.0(4)
O5 Cl2 O8 81.2(7)
O7 Cl2 O8 97.2(6)
O6 Cl2 O8 99.1(7)
C48 N10 C44 118.0(5)
C48 N10 Ru1 126.3(4)
C44 N10 Ru1 115.6(4)
C39 N9 C43 118.7(5)
C39 N9 Ru1 125.9(4)
C43 N9 Ru1 115.2(4)
C29 N7 C33 118.6(5)
C29 N7 Ru1 125.9(4)
C33 N7 Ru1 115.5(4)
C23 N5 C15 104.7(4)
C49 N11 C53 116.6(5)
C49 N11 Ru2 128.7(4)
C53 N11 Ru2 114.7(4)
C6 N3 C7 104.7(4)
C23 N4 C14 103.7(5)
C23 N4 Ru2 109.1(3)
C14 N4 Ru2 147.0(4)
C59 N13 C63 118.1(5)
C59 N13 Ru2 126.7(4)
C63 N13 Ru2 115.3(4)
C6 N2 C8 103.4(4)
C6 N2 Ru1 109.4(3)
C8 N2 Ru1 146.6(3)
C34 N8 C38 117.4(5)
C34 N8 Ru1 115.9(4)
C38 N8 Ru1 126.6(4)
C58 N12 C54 117.9(5)
C58 N12 Ru2 125.8(4)
C54 N12 Ru2 116.3(4)
C1 N1 C5 116.1(5)
C1 N1 Ru1 127.2(4)
C5 N1 Ru1 116.5(3)
C28 N6 C24 116.5(5)
C28 N6 Ru2 127.5(4)
C24 N6 Ru2 115.8(3)
C68 N14 C64 117.6(5)
C68 N14 Ru2 127.6(4)
C64 N14 Ru2 114.9(4)
N9 C43 C42 121.0(5)
N9 C43 C44 114.8(5)
C42 C43 C44 124.1(5)
C11 C10 C9 120.7(5)
C7 C8 N2 108.2(4)
C7 C8 C9 120.0(5)
N2 C8 C9 131.8(5)
C13 C22 C21 122.2(5)
C13 C22 C9 117.1(5)
C21 C22 C9 120.7(5)
C10 C9 C8 123.5(5)
C10 C9 C22 120.2(5)
C8 C9 C22 116.3(5)
N2 C6 N3 115.0(4)
N2 C6 C5 123.4(5)
N3 C6 C5 121.6(5)
N7 C29 C30 122.3(7)
N1 C5 C4 124.3(5)
N1 C5 C6 111.1(5)
C4 C5 C6 124.6(5)
N8 C34 C35 121.9(6)
N8 C34 C33 114.4(5)
C35 C34 C33 123.6(6)
C17 C16 C15 124.5(5)
C17 C16 C21 121.2(5)
C15 C16 C21 114.2(5)
N10 C44 C45 120.5(6)
N10 C44 C43 114.7(5)
C45 C44 C43 124.8(6)
N7 C33 C32 121.1(6)
N7 C33 C34 114.3(5)
C32 C33 C34 124.4(6)
C20 C21 C16 117.1(5)
C20 C21 C22 121.8(5)
C16 C21 C22 121.1(5)
C14 C15 N5 108.5(5)
C14 C15 C16 126.9(5)
N5 C15 C16 124.6(5)
N9 C39 C40 122.6(6)
C52 C53 N11 121.9(6)
C52 C53 C54 123.7(6)
N11 C53 C54 114.4(5)
N10 C48 C47 122.9(6)
N12 C54 C55 122.6(6)
N12 C54 C53 114.4(5)
C55 C54 C53 122.9(6)
N4 C23 N5 115.0(5)
N4 C23 C24 124.0(5)
N5 C23 C24 121.0(5)
C10 C11 C12 120.5(6)
N14 C64 C65 122.1(6)
N14 C64 C63 115.0(5)
C65 C64 C63 122.8(6)
N6 C28 C27 122.8(6)
C15 C14 N4 108.0(5)
C15 C14 C13 120.0(5)
N4 C14 C13 132.0(5)
C12 C13 C22 120.3(5)
C12 C13 C14 124.1(5)
C22 C13 C14 115.6(5)
C19 C20 C21 121.2(5)
C19 C20 C7 124.4(5)
C21 C20 C7 114.4(5)
N12 C58 C57 122.2(7)
C40 C41 C42 119.6(6)
C8 C7 N3 108.6(4)
C8 C7 C20 126.5(5)
N3 C7 C20 124.8(5)
C13 C12 C11 121.1(5)
N14 C68 C67 122.6(6)
C41 C42 C43 119.0(6)
N1 C1 C2 122.3(6)
C18 C19 C20 119.9(5)
C56 C55 C54 117.4(7)
N8 C38 C37 122.4(6)
N13 C63 C62 121.3(6)
N13 C63 C64 115.3(5)
C62 C63 C64 123.4(6)
C46 C45 C44 120.0(6)
C26 C27 C28 120.1(6)
C5 C4 C3 118.4(6)
C36 C35 C34 119.1(7)
N13 C59 C60 123.3(6)
C3 C2 C1 119.5(6)
C2 C3 C4 119.4(6)
C53 C52 C51 118.1(6)
C24 C25 C26 117.9(6)
C41 C40 C39 119.1(6)
C50 C51 C52 120.5(6)
C66 C65 C64 117.9(7)
C60 C61 C62 119.2(7)
C18 C17 C16 119.8(5)
N11 C49 C50 124.2(6)
C66 C67 C68 118.9(6)
N6 C24 C25 123.8(5)
N6 C24 C23 112.1(5)
C25 C24 C23 124.0(6)
C35 C36 C37 119.9(7)
C57 C56 C55 121.5(6)
C31 C30 C29 119.5(7)
C36 C37 C38 118.8(7)
C46 C47 C48 118.5(7)
C65 C66 C67 120.8(7)
C27 C26 C25 118.8(6)
C30 C31 C32 119.1(6)
C17 C18 C19 120.8(6)
C33 C32 C31 119.3(7)
C47 C46 C45 120.0(7)
C51 C50 C49 118.7(6)
C61 C60 C59 119.4(7)
C56 C57 C58 118.4(6)
C69 C70 C71 118.0(12)
C63 C62 C61 118.7(7)
C75 C69 C70 124(2)
C75 C69 C74 105(2)
C70 C69 C74 131.4(16)
C72 C73 C74 132.8(15)
C72 C71 C70 118.3(14)
C71 C72 C73 118.8(14)
C73 C74 C69 100(2)

loop_
_geom_bond_atom_site_label_1
_geom_bond_atom_site_label_2
_geom_bond_distance
Ru2 N12 2.046(4)
Ru2 N11 2.050(5)
Ru2 N13 2.057(5)
Ru2 N14 2.072(5)
Ru2 N6 2.100(4)
Ru2 N4 2.164(4)
Ru1 N10 2.041(4)
Ru1 N9 2.047(5)
Ru1 N8 2.048(5)
Ru1 N7 2.069(5)
Ru1 N1 2.083(5)
Ru1 N2 2.148(4)
Cl4 O13 1.281(8)
Cl4 O14 1.326(7)
Cl4 O15 1.333(7)
Cl4 O16 1.442(4)
Cl1 O1 1.355(5)
Cl1 O3 1.371(7)
Cl1 O4 1.388(7)
Cl1 O2 1.454(6)
Cl3 O12 1.357(7)
Cl3 O9 1.423(6)
Cl3 O10 1.426(5)
Cl3 O11 1.429(7)
Cl2 O5 1.312(6)
Cl2 O7 1.366(5)
Cl2 O6 1.374(6)
Cl2 O8 1.730(13)
N10 C48 1.342(8)
N10 C44 1.366(7)
N9 C39 1.325(7)
N9 C43 1.371(7)
N7 C29 1.345(8)
N7 C33 1.361(7)
N5 C23 1.338(7)
N5 C15 1.372(6)
N11 C49 1.322(7)
N11 C53 1.399(7)
N3 C6 1.338(6)
N3 C7 1.369(6)
N4 C23 1.316(7)
N4 C14 1.412(6)
N13 C59 1.328(8)
N13 C63 1.370(8)
N2 C6 1.315(7)
N2 C8 1.415(6)
N8 C34 1.357(7)
N8 C38 1.357(8)
N12 C58 1.341(7)
N12 C54 1.364(7)
N1 C1 1.359(7)
N1 C5 1.362(7)
N6 C28 1.341(7)
N6 C24 1.361(7)
N14 C68 1.339(7)
N14 C64 1.371(8)
C43 C42 1.387(8)
C43 C44 1.465(8)
C10 C11 1.376(8)
C10 C9 1.388(8)
C8 C7 1.358(8)
C8 C9 1.438(7)
C22 C13 1.433(7)
C22 C21 1.441(7)
C22 C9 1.444(7)
C6 C5 1.449(7)
C29 C30 1.375(9)
C5 C4 1.365(8)
C34 C35 1.384(9)
C34 C33 1.486(9)
C16 C17 1.390(8)
C16 C15 1.416(7)
C16 C21 1.419(7)
C44 C45 1.378(8)
C33 C32 1.384(9)
C21 C20 1.416(7)
C15 C14 1.364(8)
C39 C40 1.388(8)
C53 C52 1.384(8)
C53 C54 1.487(8)
C48 C47 1.379(9)
C54 C55 1.389(8)
C23 C24 1.442(7)
C11 C12 1.385(8)
C64 C65 1.400(9)
C64 C63 1.474(9)
C28 C27 1.375(8)
C14 C13 1.440(7)
C13 C12 1.378(8)
C20 C19 1.390(8)
C20 C7 1.418(7)
C58 C57 1.402(9)
C41 C40 1.363(9)
C41 C42 1.385(9)
C68 C67 1.381(9)
C1 C2 1.386(9)
C19 C18 1.385(8)
C55 C56 1.380(10)
C38 C37 1.380(8)
C63 C62 1.395(9)
C45 C46 1.366(10)
C27 C26 1.371(9)
C4 C3 1.376(8)
C35 C36 1.366(10)
C59 C60 1.380(9)
C2 C3 1.373(9)
C52 C51 1.393(9)
C25 C24 1.379(8)
C25 C26 1.389(8)
C51 C50 1.349(9)
C65 C66 1.360(10)
C61 C60 1.359(10)
C61 C62 1.398(10)
C17 C18 1.383(8)
C49 C50 1.388(9)
C67 C66 1.369(9)
C36 C37 1.371(10)
C56 C57 1.352(10)
C30 C31 1.366(10)
C47 C46 1.355(10)
C31 C32 1.388(10)
C70 C69 1.359(18)
C70 C71 1.440(15)
C69 C75 1.27(2)
C69 C74 1.47(2)
C73 C72 1.403(18)
C73 C74 1.45(3)
C71 C72 1.307(15)

loop_
_platon_squeeze_void_nr
_platon_squeeze_void_average_x
_platon_squeeze_void_average_y
_platon_squeeze_void_average_z
_platon_squeeze_void_volume
_platon_squeeze_void_count_electrons
_platon_squeeze_void_content
1 0.000 0.500 1.000 494 94 ' '
2 0.250 0.646 0.583 7 0 ' '
3 0.502 0.499 0.499 167 50 ' '
4 0.765 0.348 0.414 5 0 ' '
